data_4075138
loop_
_publ_author_name
'Obora, Yasushi'
'Kimura, Masahiro'
'Ohtake, Toshiyuki'
'Tokunaga, Makoto'
'Tsuji, Yasushi'

_publ_section_title
;
 Nickel-Catalyzed Cross-Coupling Reaction of Niobium(III)&#x2212;Alkyne
 Complexes with Aryl Iodides
;
_journal_issue 8
_journal_name_full Organometallics
_journal_page_first 2097
_journal_paper_doi 10.1021/om060065w
_journal_volume 25
_journal_year 2006
_chemical_formula_moiety 'C22 H20 '
_chemical_formula_sum 'C22 H20'
_chemical_formula_weight 284.40
_space_group_IT_number 14
_symmetry_cell_setting monoclinic
_symmetry_Int_Tables_number 14
_symmetry_space_group_name_Hall '-P 2ybc'
_symmetry_space_group_name_H-M 'P 1 21/c 1'
_cell_angle_alpha 90.0000
_cell_angle_beta 90.30(4)
_cell_angle_gamma 90.0000
_cell_formula_units_Z 4
_cell_length_a 8.674(9)
_cell_length_b 9.156(9)
_cell_length_c 20.18(3)
_cell_measurement_reflns_used 139
_cell_measurement_temperature 113.1
_cell_measurement_theta_max 27.5
_cell_measurement_theta_min 3.0
_cell_volume 1603(3)
_computing_cell_refinement CrystalClear
_computing_data_collection CrystalClear
_computing_data_reduction CrystalStructure
_computing_publication_material 'CrystalStructure 3.7.0'
_computing_structure_refinement CRYSTALS
_diffrn_detector_area_resol_mean 14.63
_diffrn_measured_fraction_theta_full 0.996
_diffrn_measured_fraction_theta_max 0.996
_diffrn_measurement_device_type 'Rigaku Saturn'
_diffrn_measurement_method \w
_diffrn_radiation_type 'Mo K\a'
_diffrn_radiation_wavelength 0.71070
_diffrn_reflns_av_R_equivalents 0.039
_diffrn_reflns_limit_h_max 8
_diffrn_reflns_limit_h_min -11
_diffrn_reflns_limit_k_max 11
_diffrn_reflns_limit_k_min -11
_diffrn_reflns_limit_l_max 26
_diffrn_reflns_limit_l_min -26
_diffrn_reflns_number 12268
_diffrn_reflns_theta_full 27.50
_diffrn_reflns_theta_max 27.50
_exptl_absorpt_coefficient_mu 0.066
_exptl_absorpt_correction_T_max 0.987
_exptl_absorpt_correction_T_min 0.827
_exptl_absorpt_correction_type multi-scan
_exptl_absorpt_process_details 'Jacobson, R. (1998) Private communication'
_exptl_crystal_colour colorless
_exptl_crystal_density_diffrn 1.179
_exptl_crystal_density_method 'not measured'
_exptl_crystal_description prism
_exptl_crystal_F_000 608.00
_exptl_crystal_size_max 0.20
_exptl_crystal_size_mid 0.20
_exptl_crystal_size_min 0.20
_refine_diff_density_max 0.28
_refine_diff_density_min -0.24
_refine_ls_extinction_method none
_refine_ls_goodness_of_fit_ref 0.950
_refine_ls_hydrogen_treatment refall
_refine_ls_number_parameters 279
_refine_ls_number_reflns 3676
_refine_ls_R_factor_gt 0.0470
_refine_ls_shift/su_max 0.0000
_refine_ls_structure_factor_coef Fsqd
_refine_ls_weighting_details 'w = 1/[0.0010Fo^2^ + 3.0000\s(Fo^2^) + 0.5000]/(4Fo^2^)'
_refine_ls_weighting_scheme calc
_refine_ls_wR_factor_ref 0.1270
_reflns_number_gt 3517
_reflns_number_total 3676
_reflns_threshold_expression F^2^>2.0\s(F^2^)
_cod_data_source_file om060065wsi20060122_100929.cif
_cod_data_source_block '_E-4j'
_cod_original_formula_sum 'C22 H20 '
_cod_database_code 4075138

loop_
_symmetry_equiv_pos_site_id
_symmetry_equiv_pos_as_xyz
1 +X,+Y,+Z
2 -X,1/2+Y,1/2-Z
3 -X,-Y,-Z
4 +X,1/2-Y,1/2+Z

loop_
_atom_site_label
_atom_site_type_symbol
_atom_site_fract_x
_atom_site_fract_y
_atom_site_fract_z
_atom_site_U_iso_or_equiv
_atom_site_adp_type
_atom_site_occupancy
_atom_site_symmetry_multiplicity
_atom_site_calc_flag
C(1) C 0.77974(12) 0.11187(11) 0.59429(5) 0.0164(2) Uani 1.00 1 d
C(2) C 0.88567(12) 0.00127(11) 0.70008(5) 0.0187(2) Uani 1.00 1 d
C(3) C 0.74001(12) 0.16340(11) 0.47377(5) 0.0180(2) Uani 1.00 1 d
C(4) C 0.73557(12) -0.16663(11) 0.76657(5) 0.0171(2) Uani 1.00 1 d
C(5) C 0.92670(12) 0.50331(11) 0.59034(5) 0.0200(2) Uani 1.00 1 d
C(6) C 0.76737(12) 0.01223(10) 0.65284(5) 0.0165(2) Uani 1.00 1 d
C(7) C 0.61706(12) -0.15463(11) 0.71991(5) 0.0178(2) Uani 1.00 1 d
C(8) C 0.90981(12) 0.35543(11) 0.57583(5) 0.0178(2) Uani 1.00 1 d
C(9) C 0.73569(12) 0.48281(12) 0.67538(5) 0.0211(2) Uani 1.00 1 d
C(10) C 0.80439(12) 0.26920(11) 0.61060(5) 0.0161(2) Uani 1.00 1 d
C(11) C 0.87111(12) -0.08840(11) 0.75518(5) 0.0186(2) Uani 1.00 1 d
C(12) C 0.76328(12) 0.06308(11) 0.53133(5) 0.0176(2) Uani 1.00 1 d
C(13) C 0.63254(12) -0.06780(11) 0.66367(5) 0.0175(2) Uani 1.00 1 d
C(14) C 0.71686(13) -0.25714(12) 0.82855(5) 0.0227(2) Uani 1.00 1 d
C(15) C 0.83837(12) 0.56790(11) 0.63947(5) 0.0208(2) Uani 1.00 1 d
C(16) C 0.59858(13) 0.36300(12) 0.42232(6) 0.0263(2) Uani 1.00 1 d
C(17) C 0.78955(13) 0.23322(12) 0.35982(6) 0.0253(2) Uani 1.00 1 d
C(18) C 0.81925(12) 0.14359(12) 0.41418(5) 0.0212(2) Uani 1.00 1 d
C(19) C 0.62914(12) 0.27408(12) 0.47677(5) 0.0216(2) Uani 1.00 1 d
C(20) C 0.72052(12) 0.33448(12) 0.66165(5) 0.0192(2) Uani 1.00 1 d
C(21) C 0.75873(14) -0.09711(12) 0.51377(6) 0.0236(2) Uani 1.00 1 d
C(22) C 0.67963(13) 0.34287(12) 0.36387(6) 0.0265(2) Uani 1.00 1 d
H(1) H 0.9821(16) 0.0563(15) 0.6934(6) 0.024(3) Uiso 1.00 1 c
H(2) H 1.0024(17) 0.5610(15) 0.5654(6) 0.027(3) Uiso 1.00 1 c
H(3) H 0.5175(16) -0.2070(14) 0.7270(6) 0.022(3) Uiso 1.00 1 c
H(4) H 0.9727(15) 0.3090(14) 0.5399(6) 0.022(3) Uiso 1.00 1 c
H(5) H 0.6721(16) 0.5260(15) 0.7113(7) 0.028(3) Uiso 1.00 1 c
H(6) H 0.9549(16) -0.0970(14) 0.7875(6) 0.022(3) Uiso 1.00 1 c
H(7) H 0.5458(15) -0.0594(14) 0.6320(6) 0.022(3) Uiso 1.00 1 c
H(8) H 0.817(2) -0.274(2) 0.8510(9) 0.053(5) Uiso 1.00 1 c
H(9) H 0.656(2) -0.206(2) 0.8632(10) 0.068(5) Uiso 1.00 1 c
H(10) H 0.667(2) -0.352(2) 0.8212(10) 0.068(6) Uiso 1.00 1 c
H(11) H 0.8501(16) 0.6700(15) 0.6505(6) 0.023(3) Uiso 1.00 1 c
H(12) H 0.5192(18) 0.4373(17) 0.4246(7) 0.034(3) Uiso 1.00 1 c
H(13) H 0.8480(16) 0.2205(15) 0.3190(7) 0.026(3) Uiso 1.00 1 c
H(14) H 0.9006(16) 0.0677(15) 0.4103(6) 0.026(3) Uiso 1.00 1 c
H(15) H 0.5733(15) 0.2859(14) 0.5192(6) 0.023(3) Uiso 1.00 1 c
H(16) H 0.6495(15) 0.2722(14) 0.6877(6) 0.021(3) Uiso 1.00 1 c
H(17) H 0.7816(17) -0.1606(16) 0.5522(7) 0.030(3) Uiso 1.00 1 c
H(18) H 0.835(2) -0.1199(18) 0.4806(8) 0.042(4) Uiso 1.00 1 c
H(19) H 0.657(2) -0.1233(18) 0.4941(8) 0.048(4) Uiso 1.00 1 c
H(20) H 0.6534(17) 0.4052(16) 0.3255(7) 0.031(3) Uiso 1.00 1 c

loop_
_atom_site_aniso_label
_atom_site_aniso_U_11
_atom_site_aniso_U_22
_atom_site_aniso_U_33
_atom_site_aniso_U_12
_atom_site_aniso_U_13
_atom_site_aniso_U_23
C(1) 0.0176(4) 0.0145(4) 0.0172(4) -0.0014(3) 0.0013(3) 0.0000(3)
C(2) 0.0189(5) 0.0186(5) 0.0185(5) -0.0040(3) 0.0016(3) -0.0014(3)
C(3) 0.0209(5) 0.0170(4) 0.0160(4) -0.0050(3) -0.0025(3) -0.0009(3)
C(4) 0.0220(5) 0.0146(4) 0.0149(4) 0.0012(3) 0.0017(3) -0.0019(3)
C(5) 0.0248(5) 0.0180(5) 0.0172(4) -0.0045(4) -0.0024(4) 0.0034(3)
C(6) 0.0212(5) 0.0137(4) 0.0146(4) 0.0002(3) 0.0029(3) -0.0018(3)
C(7) 0.0184(5) 0.0165(4) 0.0185(4) -0.0016(3) 0.0024(3) -0.0010(3)
C(8) 0.0200(5) 0.0188(5) 0.0146(4) -0.0010(3) -0.0002(3) -0.0000(3)
C(9) 0.0219(5) 0.0199(5) 0.0214(5) 0.0033(4) -0.0001(4) -0.0037(4)
C(10) 0.0184(4) 0.0143(4) 0.0157(4) 0.0002(3) -0.0019(3) -0.0004(3)
C(11) 0.0200(5) 0.0198(5) 0.0159(4) 0.0001(3) -0.0019(3) -0.0014(3)
C(12) 0.0196(5) 0.0154(4) 0.0177(4) -0.0006(3) 0.0016(3) -0.0004(3)
C(13) 0.0191(5) 0.0174(4) 0.0160(4) 0.0004(3) -0.0008(3) -0.0015(3)
C(14) 0.0271(5) 0.0226(5) 0.0183(5) -0.0012(4) -0.0001(4) 0.0034(4)
C(15) 0.0268(5) 0.0137(4) 0.0219(5) 0.0005(3) -0.0052(4) -0.0005(3)
C(16) 0.0276(5) 0.0204(5) 0.0307(6) -0.0018(4) -0.0097(4) 0.0017(4)
C(17) 0.0287(5) 0.0287(5) 0.0185(5) -0.0118(4) -0.0013(4) 0.0021(4)
C(18) 0.0227(5) 0.0220(5) 0.0189(5) -0.0045(4) -0.0004(4) -0.0009(4)
C(19) 0.0224(5) 0.0211(5) 0.0214(5) -0.0021(4) -0.0028(4) -0.0010(4)
C(20) 0.0192(5) 0.0187(5) 0.0197(5) -0.0004(3) 0.0017(4) -0.0003(3)
C(21) 0.0362(6) 0.0161(5) 0.0187(5) -0.0016(4) 0.0017(4) -0.0025(4)
C(22) 0.0311(6) 0.0241(5) 0.0243(5) -0.0120(4) -0.0112(4) 0.0081(4)

loop_
_atom_type_symbol
_atom_type_description
_atom_type_scat_dispersion_real
_atom_type_scat_dispersion_imag
_atom_type_scat_source
C C 0.003 0.002
;
International Tables for Crystallography
(1992, Vol. C, Tables 4.2.6.8 and 6.1.1.4)
;
H H 0.000 0.000
;
International Tables for Crystallography
(1992, Vol. C, Table 6.1.1.4)
;

loop_
_geom_angle_atom_site_label_1
_geom_angle_atom_site_label_2
_geom_angle_atom_site_label_3
_geom_angle
C(1) C(6) C(2) 121.71(9)
C(10) C(1) C(6) 115.14(8)
C(12) C(1) C(6) 122.14(9)
C(1) C(6) C(13) 120.41(9)
C(1) C(10) C(8) 121.81(9)
C(12) C(1) C(10) 122.66(9)
C(1) C(10) C(20) 120.03(9)
C(1) C(12) C(3) 122.69(9)
C(1) C(12) C(21) 122.93(9)
C(2) C(6) C(13) 117.81(9)
C(11) C(2) C(6) 121.20(9)
C(2) C(11) C(4) 121.01(9)
C(19) C(3) C(12) 120.14(9)
C(3) C(12) C(21) 114.32(8)
C(18) C(3) C(12) 121.55(9)
C(19) C(3) C(18) 118.15(9)
C(3) C(18) C(17) 120.69(10)
C(3) C(19) C(16) 121.19(9)
C(4) C(7) C(13) 121.42(9)
C(11) C(4) C(7) 117.81(9)
C(14) C(4) C(7) 121.36(9)
C(14) C(4) C(11) 120.80(9)
C(5) C(8) C(10) 120.75(9)
C(15) C(5) C(8) 120.42(9)
C(5) C(15) C(9) 119.40(9)
C(6) C(13) C(7) 120.71(9)
C(8) C(10) C(20) 118.16(9)
C(20) C(9) C(15) 120.21(9)
C(9) C(20) C(10) 120.97(9)
C(22) C(16) C(19) 119.85(10)
C(16) C(22) C(17) 119.82(11)
C(22) C(17) C(18) 120.29(10)
H(1) C(2) C(6) 119.3(7)
H(1) C(2) C(11) 119.5(7)
C(2) C(11) H(6) 120.8(7)
C(3) C(18) H(14) 120.7(7)
C(3) C(19) H(15) 117.1(7)
C(4) C(7) H(3) 120.0(7)
C(4) C(11) H(6) 118.2(7)
C(4) C(14) H(8) 111.5(11)
C(4) C(14) H(9) 112.6(12)
C(4) C(14) H(10) 114.2(12)
C(5) C(8) H(4) 120.4(7)
H(2) C(5) C(8) 119.0(8)
H(2) C(5) C(15) 120.6(8)
C(5) C(15) H(11) 121.3(8)
C(6) C(13) H(7) 119.5(8)
C(7) C(13) H(7) 119.7(8)
H(3) C(7) C(13) 118.6(7)
H(4) C(8) C(10) 118.8(7)
H(5) C(9) C(15) 121.1(8)
C(9) C(15) H(11) 119.3(8)
C(9) C(20) H(16) 120.9(7)
H(5) C(9) C(20) 118.7(8)
C(10) C(20) H(16) 118.1(7)
C(12) C(21) H(17) 112.5(8)
C(12) C(21) H(18) 110.8(9)
C(12) C(21) H(19) 110.4(10)
H(9) C(14) H(8) 102.5(16)
H(10) C(14) H(8) 108.6(16)
H(10) C(14) H(9) 106.7(17)
C(16) C(19) H(15) 121.8(7)
H(12) C(16) C(19) 120.4(8)
H(12) C(16) C(22) 119.8(8)
C(16) C(22) H(20) 118.3(8)
H(13) C(17) C(18) 120.0(8)
C(17) C(18) H(14) 118.5(7)
H(13) C(17) C(22) 119.7(8)
C(17) C(22) H(20) 121.8(8)
H(18) C(21) H(17) 106.4(13)
H(19) C(21) H(17) 110.2(13)
H(19) C(21) H(18) 106.3(14)

loop_
_geom_bond_atom_site_label_1
_geom_bond_atom_site_label_2
_geom_bond_distance
C(1) C(6) 1.4970(14)
C(1) C(10) 1.4928(14)
C(1) C(12) 1.3536(14)
C(2) C(6) 1.4006(14)
C(2) C(11) 1.3884(14)
C(3) C(12) 1.4937(14)
C(3) C(18) 1.3999(14)
C(3) C(19) 1.3986(15)
C(4) C(7) 1.3947(14)
C(4) C(11) 1.3967(14)
C(4) C(14) 1.5098(14)
C(5) C(8) 1.3929(14)
C(5) C(15) 1.3883(14)
C(6) C(13) 1.3983(14)
C(7) C(13) 1.3927(14)
C(8) C(10) 1.3994(14)
C(9) C(15) 1.3900(15)
C(9) C(20) 1.3922(15)
C(10) C(20) 1.3984(14)
C(12) C(21) 1.5094(14)
C(16) C(19) 1.3919(15)
C(16) C(22) 1.3885(17)
C(17) C(18) 1.3929(15)
C(17) C(22) 1.3873(17)
C(2) H(1) 0.986(14)
C(5) H(2) 0.983(14)
C(7) H(3) 0.999(14)
C(8) H(4) 1.004(13)
C(9) H(5) 0.995(14)
C(11) H(6) 0.977(13)
C(13) H(7) 0.989(13)
C(14) H(8) 0.990(19)
C(14) H(9) 0.99(2)
C(14) H(10) 0.98(2)
C(15) H(11) 0.967(14)
C(16) H(12) 0.969(16)
C(17) H(13) 0.977(14)
C(18) H(14) 0.994(14)
C(19) H(15) 0.992(13)
C(20) H(16) 0.992(13)
C(21) H(17) 0.988(15)
C(21) H(18) 0.966(17)
C(21) H(19) 0.999(18)
C(22) H(20) 0.988(14)

loop_
_geom_contact_atom_site_label_1
_geom_contact_atom_site_label_2
_geom_contact_distance
_geom_contact_site_symmetry_2
C(1) C(2) 2.5311(14) .
C(1) C(3) 2.4994(14) .
C(1) C(8) 2.5277(14) .
C(1) C(13) 2.5130(14) .
C(1) C(19) 3.0828(14) .
C(1) C(20) 2.5046(14) .
C(1) C(21) 2.5162(15) .
C(2) C(4) 2.4242(14) .
C(2) C(7) 2.7633(15) .
C(2) C(10) 3.1245(14) .
C(2) C(13) 2.3967(15) .
C(2) C(20) 3.4569(14) .
C(3) C(8) 3.0775(14) .
C(3) C(10) 2.9762(14) .
C(3) C(16) 2.4310(15) .
C(3) C(17) 2.4271(15) .
C(3) C(21) 2.5231(15) .
C(3) C(22) 2.8072(15) .
C(4) C(6) 2.8340(14) .
C(4) C(13) 2.4310(14) .
C(4) C(22) 3.5900(15) 55504
C(5) C(9) 2.3988(15) .
C(5) C(10) 2.4274(14) .
C(5) C(20) 2.7722(14) .
C(6) C(7) 2.4257(14) .
C(6) C(10) 2.5236(13) .
C(6) C(11) 2.4298(14) .
C(6) C(12) 2.4958(14) .
C(6) C(20) 2.9839(14) .
C(6) C(21) 2.9801(15) .
C(7) C(9) 3.5911(14) 54501
C(7) C(11) 2.3904(14) .
C(7) C(14) 2.5331(14) .
C(7) C(15) 3.5786(14) 54501
C(7) C(22) 3.5223(15) 65603
C(8) C(9) 2.7763(14) .
C(8) C(12) 3.0944(14) .
C(8) C(15) 2.4137(14) .
C(8) C(19) 3.2291(14) .
C(8) C(20) 2.4002(14) .
C(9) C(7) 3.5911(14) 56501
C(9) C(10) 2.4284(14) .
C(10) C(12) 2.4984(14) .
C(10) C(13) 3.5926(14) .
C(10) C(15) 2.8115(14) .
C(10) C(19) 3.0924(14) .
C(11) C(13) 2.7727(14) .
C(11) C(14) 2.5278(15) .
C(11) C(22) 3.5582(15) 55504
C(12) C(13) 3.1440(14) .
C(12) C(18) 2.5257(14) .
C(12) C(19) 2.5070(14) .
C(13) C(21) 3.2332(15) .
C(15) C(7) 3.5786(14) 56501
C(15) C(20) 2.4120(14) .
C(16) C(17) 2.4017(17) .
C(16) C(18) 2.7803(16) .
C(17) C(19) 2.7711(16) .
C(18) C(19) 2.4007(15) .
C(18) C(21) 3.0302(15) .
C(18) C(22) 2.4112(16) .
C(19) C(22) 2.4060(15) .
C(22) C(4) 3.5900(15) 55404
C(22) C(7) 3.5223(15) 65603
C(22) C(11) 3.5582(15) 55404
C(1) H(1) 2.702(13) .
C(1) H(4) 2.699(13) .
C(1) H(7) 2.678(13) .
C(1) H(15) 2.830(13) .
C(1) H(16) 2.647(13) .
C(1) H(17) 2.636(14) .
C(1) H(18) 3.163(16) .
C(1) H(19) 3.138(17) .
C(2) H(6) 2.066(13) .
C(2) H(7) 3.294(13) .
C(2) H(11) 3.208(14) 54501
C(2) H(13) 3.516(14) 55504
C(2) H(16) 3.226(13) .
C(2) H(17) 3.448(15) .
C(2) H(20) 3.354(14) 55504
C(3) H(4) 2.757(13) .
C(3) H(7) 3.398(13) 65603
C(3) H(12) 3.305(15) .
C(3) H(13) 3.308(14) .
C(3) H(14) 2.090(14) .
C(3) H(15) 2.050(13) .
C(3) H(17) 3.381(14) .
C(3) H(18) 2.724(16) .
C(3) H(19) 2.754(17) .
C(3) H(19) 3.523(19) 65603
C(4) H(1) 3.310(14) .
C(4) H(3) 2.082(14) .
C(4) H(5) 3.076(14) 54501
C(4) H(6) 2.048(13) .
C(4) H(7) 3.318(13) .
C(4) H(8) 2.087(19) .
C(4) H(9) 2.10(2) .
C(4) H(10) 2.11(2) .
C(4) H(11) 2.955(13) 54501
C(4) H(16) 3.515(13) 64602
C(4) H(20) 2.768(14) 55504
C(5) H(4) 2.089(13) .
C(5) H(5) 3.306(14) .
C(5) H(11) 2.063(13) .
C(5) H(17) 3.411(14) 56501
C(6) H(1) 2.070(14) .
C(6) H(3) 3.317(13) .
C(6) H(6) 3.314(13) .
C(6) H(7) 2.072(13) .
C(6) H(11) 3.215(14) 54501
C(6) H(16) 2.686(13) .
C(6) H(17) 2.578(14) .
C(6) H(19) 3.563(17) .
C(7) H(5) 2.968(14) 54501
C(7) H(5) 3.315(14) 64602
C(7) H(6) 3.268(13) .
C(7) H(7) 2.069(13) .
C(7) H(8) 3.340(19) .
C(7) H(9) 2.95(2) .
C(7) H(10) 2.76(2) .
C(7) H(11) 2.941(13) 54501
C(7) H(16) 3.052(13) 64602
C(7) H(20) 3.403(14) 65603
C(7) H(20) 3.138(14) 55504
C(8) H(2) 2.058(14) .
C(8) H(11) 3.293(14) .
C(8) H(15) 3.193(13) .
C(8) H(16) 3.291(13) .
C(9) H(2) 3.293(14) .
C(9) H(3) 3.571(13) 56501
C(9) H(3) 3.431(13) 65602
C(9) H(10) 3.37(2) 56501
C(9) H(11) 2.044(14) .
C(9) H(12) 3.073(15) 66603
C(9) H(13) 3.574(14) 55504
C(9) H(16) 2.084(13) .
C(9) H(20) 3.527(15) 66603
C(10) H(1) 2.990(13) .
C(10) H(2) 3.307(14) .
C(10) H(4) 2.079(13) .
C(10) H(5) 3.316(14) .
C(10) H(15) 2.721(13) .
C(10) H(16) 2.061(13) .
C(11) H(1) 2.061(13) .
C(11) H(3) 3.300(14) .
C(11) H(8) 2.618(19) .
C(11) H(9) 3.07(2) .
C(11) H(10) 3.28(2) .
C(11) H(11) 3.063(13) 54501
C(11) H(20) 2.902(14) 55504
C(12) H(4) 2.898(13) .
C(12) H(7) 2.997(13) .
C(12) H(14) 2.724(13) .
C(12) H(15) 2.633(13) .
C(12) H(17) 2.097(14) .
C(12) H(18) 2.061(16) .
C(12) H(19) 2.080(17) .
C(13) H(1) 3.290(14) .
C(13) H(3) 2.066(13) .
C(13) H(10) 3.28(2) 65602
C(13) H(11) 3.066(14) 54501
C(13) H(16) 3.154(13) .
C(13) H(17) 2.736(15) .
C(13) H(19) 3.467(17) .
C(13) H(20) 3.592(14) 55504
C(14) H(3) 2.714(13) .
C(14) H(5) 3.112(14) 54501
C(14) H(6) 2.668(13) .
C(14) H(16) 3.205(13) 64602
C(14) H(18) 3.420(16) 54504
C(14) H(19) 3.556(17) 54504
C(14) H(20) 3.270(14) 55504
C(15) H(2) 2.070(14) .
C(15) H(4) 3.322(13) .
C(15) H(5) 2.086(14) .
C(15) H(12) 3.354(16) 66603
C(15) H(16) 3.313(13) .
C(15) H(17) 3.085(14) 56501
C(16) H(3) 3.478(13) 65603
C(16) H(7) 3.237(13) 65603
C(16) H(9) 3.40(2) 55404
C(16) H(13) 3.283(14) .
C(16) H(15) 2.092(13) .
C(16) H(19) 3.550(18) 65603
C(16) H(20) 2.050(14) .
C(17) H(3) 3.189(13) 65603
C(17) H(7) 3.320(13) 65603
C(17) H(12) 3.276(15) .
C(17) H(14) 2.062(14) .
C(17) H(20) 2.085(14) .
C(18) H(4) 3.235(13) .
C(18) H(7) 3.384(13) 65603
C(18) H(10) 3.52(2) 54404
C(18) H(13) 2.063(14) .
C(18) H(15) 3.285(13) .
C(18) H(18) 2.763(16) .
C(18) H(19) 3.253(17) .
C(18) H(20) 3.314(14) .
C(19) H(4) 3.250(13) .
C(19) H(7) 3.308(13) 65603
C(19) H(12) 2.060(15) .
C(19) H(12) 3.553(15) 66603
C(19) H(14) 3.309(14) .
C(19) H(19) 2.900(18) 65603
C(19) H(20) 3.288(14) .
C(20) H(1) 3.469(14) .
C(20) H(3) 3.083(13) 65602
C(20) H(4) 3.306(13) .
C(20) H(5) 2.064(14) .
C(20) H(9) 3.32(2) 65602
C(20) H(11) 3.279(14) .
C(20) H(12) 3.418(15) 66603
C(20) H(13) 3.393(14) 55504
C(20) H(15) 3.170(13) .
C(21) H(7) 3.044(13) .
C(21) H(8) 3.528(19) 54404
C(21) H(11) 3.573(13) 54501
C(21) H(14) 2.860(14) .
C(21) H(15) 3.421(13) 65603
C(22) H(3) 2.793(13) 65603
C(22) H(7) 3.251(13) 65603
C(22) H(9) 3.33(2) 55404
C(22) H(12) 2.050(15) .
C(22) H(13) 2.055(14) .
C(22) H(14) 3.298(14) .
C(22) H(15) 3.314(13) .
H(3) C(9) 3.571(13) 54501
H(3) C(9) 3.431(13) 64602
H(3) C(16) 3.478(13) 65603
H(3) C(17) 3.189(14) 65603
H(3) C(20) 3.083(13) 64602
H(3) C(22) 2.793(13) 65603
H(5) C(4) 3.076(14) 56501
H(5) C(7) 2.968(14) 56501
H(5) C(7) 3.315(14) 65602
H(5) C(14) 3.112(14) 56501
H(7) C(3) 3.398(13) 65603
H(7) C(16) 3.237(13) 65603
H(7) C(17) 3.320(13) 65603
H(7) C(18) 3.384(13) 65603
H(7) C(19) 3.308(13) 65603
H(7) C(22) 3.251(13) 65603
H(8) C(21) 3.528(19) 54504
H(9) C(16) 3.40(2) 55504
H(9) C(20) 3.32(2) 64602
H(9) C(22) 3.33(2) 55504
H(10) C(9) 3.37(2) 54501
H(10) C(13) 3.28(2) 64602
H(10) C(18) 3.52(2) 54504
H(11) C(2) 3.208(14) 56501
H(11) C(4) 2.955(13) 56501
H(11) C(6) 3.215(14) 56501
H(11) C(7) 2.941(13) 56501
H(11) C(11) 3.063(13) 56501
H(11) C(13) 3.066(14) 56501
H(11) C(21) 3.573(13) 56501
H(12) C(9) 3.073(15) 66603
H(12) C(15) 3.354(16) 66603
H(12) C(19) 3.553(15) 66603
H(12) C(20) 3.418(15) 66603
H(13) C(2) 3.516(14) 55404
H(13) C(9) 3.574(14) 55404
H(13) C(20) 3.393(14) 55404
H(15) C(21) 3.421(13) 65603
H(16) C(4) 3.515(13) 65602
H(16) C(7) 3.052(13) 65602
H(16) C(14) 3.205(13) 65602
H(17) C(5) 3.411(14) 54501
H(17) C(15) 3.085(14) 54501
H(18) C(14) 3.420(17) 54404
H(19) C(3) 3.523(19) 65603
H(19) C(14) 3.556(17) 54404
H(19) C(16) 3.550(18) 65603
H(19) C(19) 2.900(18) 65603
H(20) C(2) 3.354(14) 55404
H(20) C(4) 2.768(14) 55404
H(20) C(7) 3.403(14) 65603
H(20) C(7) 3.138(14) 55404
H(20) C(9) 3.527(15) 66603
H(20) C(11) 2.902(14) 55404
H(20) C(13) 3.592(14) 55404
H(20) C(14) 3.270(14) 55404

loop_
_geom_torsion_atom_site_label_1
_geom_torsion_atom_site_label_2
_geom_torsion_atom_site_label_3
_geom_torsion_atom_site_label_4
_geom_torsion
C(10) C(1) C(6) C(2) -58.03(13)
C(10) C(1) C(6) C(13) 118.72(10)
C(12) C(1) C(6) C(2) 124.59(11)
C(12) C(1) C(6) C(13) -58.66(14)
C(6) C(1) C(10) C(8) 137.29(10)
C(6) C(1) C(10) C(20) -43.00(13)
C(12) C(1) C(10) C(8) -45.34(15)
C(12) C(1) C(10) C(20) 134.37(11)
C(6) C(1) C(12) C(3) 165.91(9)
C(6) C(1) C(12) C(21) -10.87(16)
C(10) C(1) C(12) C(3) -11.28(16)
C(10) C(1) C(12) C(21) 171.94(10)
C(11) C(2) C(6) C(1) 178.15(9)
C(11) C(2) C(6) C(13) 1.32(14)
C(6) C(2) C(11) C(4) -2.36(15)
C(18) C(3) C(12) C(1) 136.07(11)
C(18) C(3) C(12) C(21) -46.90(13)
C(19) C(3) C(12) C(1) -48.56(14)
C(19) C(3) C(12) C(21) 128.48(10)
C(12) C(3) C(18) C(17) 176.32(10)
C(19) C(3) C(18) C(17) 0.86(15)
C(12) C(3) C(19) C(16) -175.92(10)
C(18) C(3) C(19) C(16) -0.39(16)
C(11) C(4) C(7) C(13) 0.04(12)
C(14) C(4) C(7) C(13) 178.12(9)
C(7) C(4) C(11) C(2) 1.64(15)
C(14) C(4) C(11) C(2) -176.45(9)
C(15) C(5) C(8) C(10) -0.32(15)
C(8) C(5) C(15) C(9) 1.73(16)
C(1) C(6) C(13) C(7) -176.52(9)
C(2) C(6) C(13) C(7) 0.35(14)
C(4) C(7) C(13) C(6) -1.04(15)
C(5) C(8) C(10) C(1) 177.62(9)
C(5) C(8) C(10) C(20) -2.10(15)
C(20) C(9) C(15) C(5) -0.68(16)
C(15) C(9) C(20) C(10) -1.80(15)
C(1) C(10) C(20) C(9) -176.57(9)
C(8) C(10) C(20) C(9) 3.15(15)
C(22) C(16) C(19) C(3) -0.37(17)
C(19) C(16) C(22) C(17) 0.67(18)
C(22) C(17) C(18) C(3) -0.58(17)
C(18) C(17) C(22) C(16) -0.20(18)

loop_
_cod_related_entry_id
_cod_related_entry_database
_cod_related_entry_code
1 ChemSpider 30659814
